data_9007598
loop_
_publ_author_name
'Baur, W. H.'
'Tillmanns, E.'

_publ_section_title
;Salt hydrates. X. The crystal structure determination of heptasodium fluoride
 bisphosphate 19-hydrate and heptasodium fluoride bisarsenate 19-hydrate and
 the computer simulation of the isomorphous vanadate salt
;
_journal_name_full 'Acta Crystallographica, Section B'
_journal_page_first 2218
_journal_page_last 2224
_journal_paper_doi 10.1107/S0567740874006777
_journal_volume 30
_journal_year 1974
_chemical_formula_structural Na6F(H2O)18(NaH2O)(AsO4)2
_chemical_formula_sum 'As2 F H28 Na7 O27'
_space_group_IT_number 228
_symmetry_space_group_name_Hall '-F 4ud 2vw 3'
_symmetry_space_group_name_H-M 'F d -3 c :2'
_cell_angle_alpha 90
_cell_angle_beta 90
_cell_angle_gamma 90
_cell_formula_units_Z 32
_cell_length_a 28.12
_cell_length_b 28.12
_cell_length_c 28.12
_cell_volume 22235.451
_database_code_amcsd 0009516
_exptl_crystal_density_diffrn 1.888
_cod_original_cell_volume 22235.453
_cod_original_sg_symbol_H-M 'F d 3 c'
_cod_original_formula_sum 'Na7 F O27 As2 H28'
_cod_database_code 9007598
_amcsd_formula_title Na6F(H2O)18(NaH2O)(AsO4)2

loop_
_space_group_symop_operation_xyz
x,y,z
x,1/2+y,1/2+z
1/2+x,y,1/2+z
1/2+x,1/2+y,z
3/4+z,-x,3/4+y
3/4+z,1/2-x,1/4+y
1/4+z,-x,1/4+y
1/4+z,1/2-x,3/4+y
3/4-y,1/2+z,1/4-x
3/4-y,+z,3/4-x
1/4-y,1/2+z,3/4-x
1/4-y,+z,1/4-x
1/4+x,1/2-y,3/4+z
1/4+x,-y,1/4+z
3/4+x,1/2-y,1/4+z
3/4+x,-y,3/4+z
3/4-z,x,3/4-y
3/4-z,1/2+x,1/4-y
1/4-z,x,1/4-y
1/4-z,1/2+x,3/4-y
3/4+y,1/2-z,1/4+x
3/4+y,-z,3/4+x
1/4+y,1/2-z,3/4+x
1/4+y,-z,1/4+x
1/4-x,1/2+y,3/4-z
1/4-x,+y,1/4-z
3/4-x,1/2+y,1/4-z
3/4-x,+y,3/4-z
1/2+x,1/4-z,1/4-y
1/2+x,3/4-z,3/4-y
+x,1/4-z,3/4-y
+x,3/4-z,1/4-y
-z,1/4+y,3/4+x
-z,3/4+y,1/4+x
1/2-z,1/4+y,1/4+x
1/2-z,3/4+y,3/4+x
y,3/4-x,1/4-z
y,1/4-x,3/4-z
1/2+y,3/4-x,3/4-z
1/2+y,1/4-x,1/4-z
1/2-x,1/4+z,1/4+y
1/2-x,3/4+z,3/4+y
-x,1/4+z,3/4+y
-x,3/4+z,1/4+y
z,1/4-y,3/4-x
z,3/4-y,1/4-x
1/2+z,1/4-y,1/4-x
1/2+z,3/4-y,3/4-x
-y,3/4+x,1/4+z
-y,1/4+x,3/4+z
1/2-y,3/4+x,3/4+z
1/2-y,1/4+x,1/4+z
x,1/2+z,y
x,+z,1/2+y
1/2+x,1/2+z,1/2+y
1/2+x,+z,y
1/2-z,1/2-y,1/2-x
1/2-z,-y,-x
-z,1/2-y,-x
-z,-y,1/2-x
1/2+y,x,z
1/2+y,1/2+x,1/2+z
+y,x,1/2+z
+y,1/2+x,z
-x,1/2-z,-y
-x,-z,1/2-y
1/2-x,1/2-z,1/2-y
1/2-x,-z,-y
1/2+z,1/2+y,1/2+x
1/2+z,+y,+x
+z,1/2+y,+x
+z,+y,1/2+x
1/2-y,-x,-z
1/2-y,1/2-x,1/2-z
-y,-x,1/2-z
-y,1/2-x,-z
3/4+z,1/4+x,1/2-y
3/4+z,3/4+x,-y
1/4+z,1/4+x,-y
1/4+z,3/4+x,1/2-y
3/4-y,3/4-z,x
3/4-y,1/4-z,1/2+x
1/4-y,3/4-z,1/2+x
1/4-y,1/4-z,x
1/4+x,3/4+y,1/2-z
1/4+x,1/4+y,-z
3/4+x,3/4+y,-z
3/4+x,1/4+y,1/2-z
3/4-z,1/4-x,1/2+y
3/4-z,3/4-x,+y
1/4-z,1/4-x,+y
1/4-z,3/4-x,1/2+y
3/4+y,3/4+z,-x
3/4+y,1/4+z,1/2-x
1/4+y,3/4+z,1/2-x
1/4+y,1/4+z,-x
1/4-x,3/4-y,1/2+z
1/4-x,1/4-y,+z
3/4-x,3/4-y,+z
3/4-x,1/4-y,1/2+z
1/2-z,3/4+x,1/4+y
1/2-z,1/4+x,3/4+y
-z,3/4+x,3/4+y
-z,1/4+x,1/4+y
1/2+y,1/4-z,3/4-x
1/2+y,3/4-z,1/4-x
+y,1/4-z,1/4-x
+y,3/4-z,3/4-x
-x,1/4+y,1/4+z
-x,3/4+y,3/4+z
1/2-x,1/4+y,3/4+z
1/2-x,3/4+y,1/4+z
1/2+z,3/4-x,1/4-y
1/2+z,1/4-x,3/4-y
+z,3/4-x,3/4-y
+z,1/4-x,1/4-y
1/2-y,1/4+z,3/4+x
1/2-y,3/4+z,1/4+x
-y,1/4+z,1/4+x
-y,3/4+z,3/4+x
x,1/4-y,1/4-z
x,3/4-y,3/4-z
1/2+x,1/4-y,3/4-z
1/2+x,3/4-y,1/4-z
3/4-x,1/2+z,3/4-y
3/4-x,+z,1/4-y
1/4-x,1/2+z,1/4-y
1/4-x,+z,3/4-y
1/4+z,1/2-y,1/4+x
1/4+z,-y,3/4+x
3/4+z,1/2-y,3/4+x
3/4+z,-y,1/4+x
1/4-y,x,3/4-z
1/4-y,1/2+x,1/4-z
3/4-y,x,1/4-z
3/4-y,1/2+x,3/4-z
3/4+x,1/2-z,3/4+y
3/4+x,-z,1/4+y
1/4+x,1/2-z,1/4+y
1/4+x,-z,3/4+y
1/4-z,1/2+y,1/4-x
1/4-z,+y,3/4-x
3/4-z,1/2+y,3/4-x
3/4-z,+y,1/4-x
1/4+y,-x,3/4+z
1/4+y,1/2-x,1/4+z
3/4+y,-x,1/4+z
3/4+y,1/2-x,3/4+z
1/4-x,1/4-z,1/2+y
1/4-x,3/4-z,+y
3/4-x,1/4-z,+y
3/4-x,3/4-z,1/2+y
3/4+z,1/4+y,-x
3/4+z,3/4+y,1/2-x
1/4+z,1/4+y,1/2-x
1/4+z,3/4+y,-x
3/4-y,3/4-x,1/2+z
3/4-y,1/4-x,+z
1/4-y,3/4-x,+z
1/4-y,1/4-x,1/2+z
1/4+x,1/4+z,1/2-y
1/4+x,3/4+z,-y
3/4+x,1/4+z,-y
3/4+x,3/4+z,1/2-y
3/4-z,1/4-y,x
3/4-z,3/4-y,1/2+x
1/4-z,1/4-y,1/2+x
1/4-z,3/4-y,x
3/4+y,3/4+x,1/2-z
3/4+y,1/4+x,-z
1/4+y,3/4+x,-z
1/4+y,1/4+x,1/2-z
1/2-z,1/2-x,-y
1/2-z,-x,1/2-y
-z,1/2-x,1/2-y
-z,-x,-y
1/2+y,z,1/2+x
1/2+y,1/2+z,+x
+y,z,+x
+y,1/2+z,1/2+x
-x,-y,-z
-x,1/2-y,1/2-z
1/2-x,-y,1/2-z
1/2-x,1/2-y,-z
1/2+z,1/2+x,y
1/2+z,+x,1/2+y
+z,1/2+x,1/2+y
+z,+x,y
1/2-y,-z,1/2-x
1/2-y,1/2-z,-x
-y,-z,-x
-y,1/2-z,1/2-x

loop_
_atom_site_aniso_label
_atom_site_aniso_U_11
_atom_site_aniso_U_22
_atom_site_aniso_U_33
_atom_site_aniso_U_12
_atom_site_aniso_U_13
_atom_site_aniso_U_23
Na 0.02644 0.03766 0.02884 -0.01001 0.00361 -0.00761
F 0.02644 0.02644 0.02644 0.00601 0.00601 0.00601
NaA 0.05688 0.05688 0.05688 -0.00240 -0.00240 -0.00240
WatA 0.05688 0.05688 0.05688 -0.00240 -0.00240 -0.00240
As1 0.01763 0.01763 0.01763 0.00000 0.00000 0.00000
As2 0.01642 0.01642 0.01362 0.00000 0.00000 0.00000
O1 0.05809 0.09734 0.05168 0.01242 -0.02764 -0.03405
O2 0.02003 0.01883 0.02003 0.00881 -0.00240 0.00481
Wat3 0.02764 0.04406 0.02243 0.00240 -0.00481 0.00761
Wat4 0.03645 0.02123 0.03004 0.00601 -0.00601 0.00240
Wat5 0.09975 0.03285 0.04166 -0.01763 0.03285 -0.01122

loop_
_atom_site_label
_atom_site_fract_x
_atom_site_fract_y
_atom_site_fract_z
_atom_site_occupancy
_atom_site_type_symbol
_atom_site_attached_hydrogens
Na 0.48750 0.08380 0.01350 1.00000 Na 0
F 0.00000 0.00000 0.00000 1.00000 F 0
NaA 0.20320 0.20320 0.20320 0.50000 Na 0
WatA 0.20320 0.20320 0.20320 0.50000 O 2
As1 0.12500 0.12500 0.12500 1.00000 As 0
As2 0.87500 0.12500 0.12500 1.00000 As 0
O1 0.13870 0.07600 0.09500 0.33333 O 0
O2 0.40990 0.07730 0.13750 1.00000 O 0
Wat3 0.07250 0.00230 0.09630 1.00000 O 2
Wat4 0.40270 0.06990 0.01120 1.00000 O 2
Wat5 0.28420 0.03440 0.08290 1.00000 O 2

loop_
_cod_changelog_entry_id
_cod_changelog_entry_author
_cod_changelog_entry_date
_cod_changelog_entry_text
1
;cod-tools version 3.8.0
Id: cif_guess_AMCSD_atom_types 9581 2023-05-17 12:35:41Z saulius
;
2023-05-18T11:39:52+03:00
;Derived atom types and hydrogen counts
from atom names that follow the AMCSD naming convention
(Wat == water, O-H == hydroxyl).
;

loop_
_cod_related_entry_id
_cod_related_entry_database
_cod_related_entry_code
1 AMCSD 0009516
